data_4070844
loop_
_publ_author_name
'Eguillor, Beatriz'
'Esteruelas, Miguel A.'
'Oliv\'an, Montserrat'
'Puerta, Marta'

_publ_section_title
;
 Abnormal and Normal N-Heterocyclic Carbene Osmium Polyhydride Complexes
 Obtained by Direct Metalation of Imidazolium Salts
;
_journal_issue 3
_journal_name_full Organometallics
_journal_page_first 445
_journal_paper_doi 10.1021/om7010722
_journal_volume 27
_journal_year 2008
_chemical_formula_sum 'C31 H62 N2 Os P2'
_chemical_formula_weight 714.97
_chemical_name_systematic
; 
 ? 
;
_space_group_IT_number 19
_symmetry_cell_setting orthorhombic
_symmetry_space_group_name_Hall 'P 2ac 2ab'
_symmetry_space_group_name_H-M 'P 21 21 21'
_atom_sites_solution_hydrogens geom
_atom_sites_solution_primary direct
_atom_sites_solution_secondary difmap
_audit_creation_method SHELXL-97
_cell_angle_alpha 90.00
_cell_angle_beta 90.00
_cell_angle_gamma 90.00
_cell_formula_units_Z 4
_cell_length_a 11.396(5)
_cell_length_b 13.801(6)
_cell_length_c 21.640(9)
_cell_measurement_reflns_used 2154
_cell_measurement_temperature 100(2)
_cell_measurement_theta_max 16
_cell_measurement_theta_min 2
_cell_volume 3403(3)
_computing_cell_refinement 'SAINT+ v. 6.1 (Bruker AXS, 2000)'
_computing_data_collection 'SMART v. 5.625 (Bruker AXS, 2000)'
_computing_data_reduction 'SAINT+ v. 6.1 (Bruker AXS, 2000)'
_computing_molecular_graphics 'XP, SHELXTL v. 6.1 (Bruker, 2000)'
_computing_publication_material 'XCIF, SHELXTL v. 6.1 (Bruker, 2000)'
_computing_structure_refinement 'SHELXL-97 (Sheldrick, 1997)'
_computing_structure_solution 'SHELXS-97 (Sheldrick, 1990)'
_diffrn_ambient_temperature 100(2)
_diffrn_detector_area_resol_mean 8.26
_diffrn_measured_fraction_theta_full 0.999
_diffrn_measured_fraction_theta_max 0.955
_diffrn_measurement_device_type 'Bruker SMART APEX CCD system'
_diffrn_measurement_method '\w rotations with narrow frames'
_diffrn_radiation_monochromator graphite
_diffrn_radiation_source 'fine-focus sealed tube'
_diffrn_radiation_type MoK\a
_diffrn_radiation_wavelength 0.71073
_diffrn_reflns_av_R_equivalents 0.1519
_diffrn_reflns_av_sigmaI/netI 0.1780
_diffrn_reflns_limit_h_max 15
_diffrn_reflns_limit_h_min -15
_diffrn_reflns_limit_k_max 18
_diffrn_reflns_limit_k_min -18
_diffrn_reflns_limit_l_max 29
_diffrn_reflns_limit_l_min -29
_diffrn_reflns_number 42952
_diffrn_reflns_theta_full 27.50
_diffrn_reflns_theta_max 28.99
_diffrn_reflns_theta_min 1.75
_diffrn_standards_decay_% 'no decay'
_exptl_absorpt_coefficient_mu 3.861
_exptl_absorpt_correction_T_max 1.000
_exptl_absorpt_correction_T_min 0.804
_exptl_absorpt_correction_type multi-scan
_exptl_absorpt_process_details
;
Absorption correction performed with SADABS program. This is based on the
method of Blessing: Blessing, R. H., Acta Crystallogr., Sect. A 1995, 51, 33.

SADABS: Area-Detector Absorption Correction. Bruker-AXS 
within SAINT+ package, v. 6.1 (2000).
;
_exptl_crystal_colour colorless
_exptl_crystal_density_diffrn 1.395
_exptl_crystal_density_method 'not measured'
_exptl_crystal_description prism
_exptl_crystal_F_000 1472
_exptl_crystal_size_max 0.07
_exptl_crystal_size_mid 0.07
_exptl_crystal_size_min 0.04
_refine_diff_density_max 1.212
_refine_diff_density_min -1.382
_refine_diff_density_rms 0.170
_refine_ls_abs_structure_details 'Flack H D (1983), Acta Cryst. A39, 876-881'
_refine_ls_abs_structure_Flack 0.004(11)
_refine_ls_extinction_method none
_refine_ls_goodness_of_fit_ref 0.856
_refine_ls_hydrogen_treatment mixed
_refine_ls_matrix_type full
_refine_ls_number_parameters 360
_refine_ls_number_reflns 8462
_refine_ls_number_restraints 5
_refine_ls_restrained_S_all 0.856
_refine_ls_R_factor_all 0.1171
_refine_ls_R_factor_gt 0.0640
_refine_ls_shift/su_max 0.017
_refine_ls_shift/su_mean 0.001
_refine_ls_structure_factor_coef Fsqd
_refine_ls_weighting_details 'calc w=1/[\s^2^(Fo^2^)+(0.0285P)^2^+0.0000P] where P=(Fo^2^+2Fc^2^)/3'
_refine_ls_weighting_scheme calc
_refine_ls_wR_factor_gt 0.0887
_refine_ls_wR_factor_ref 0.1037
_reflns_number_gt 5027
_reflns_number_total 8462
_reflns_threshold_expression >2sigma(I)
_cod_data_source_file om7010722-file002.cif
_cod_data_source_block mae256as
_cod_original_cell_volume 3403(2)
_cod_database_code 4070844

loop_
_symmetry_equiv_pos_as_xyz
'x, y, z'
'-x+1/2, -y, z+1/2'
'-x, y+1/2, -z+1/2'
'x+1/2, -y+1/2, -z'

loop_
_atom_site_label
_atom_site_type_symbol
_atom_site_fract_x
_atom_site_fract_y
_atom_site_fract_z
_atom_site_U_iso_or_equiv
_atom_site_adp_type
_atom_site_occupancy
_atom_site_symmetry_multiplicity
_atom_site_calc_flag
_atom_site_refinement_flags
Os Os 0.59448(3) 0.96470(3) 0.149295(18) 0.03242(10) Uani 1 1 d D
H02 H 0.610(6) 1.050(3) 0.101(2) 0.030 Uiso 1 1 d D
H03 H 0.568(6) 1.065(2) 0.181(3) 0.030 Uiso 1 1 d D
H01 H 0.652(6) 0.919(5) 0.0893(19) 0.030 Uiso 1 1 d D
H04 H 0.532(5) 0.950(5) 0.2138(15) 0.030 Uiso 1 1 d D
P1 P 0.43282(19) 0.9662(2) 0.08420(11) 0.0361(6) Uani 1 1 d .
P2 P 0.7711(2) 0.9766(2) 0.20217(12) 0.0352(6) Uani 1 1 d .
N1 N 0.5801(6) 0.6493(5) 0.1483(4) 0.0354(17) Uani 1 1 d .
N2 N 0.5340(6) 0.7586(6) 0.2147(4) 0.035(2) Uani 1 1 d .
C1 C 0.5801(8) 0.8154(6) 0.1626(4) 0.030(2) Uani 1 1 d .
C2 C 0.6076(9) 0.7405(7) 0.1245(4) 0.038(2) Uani 1 1 d D
H2 H 0.638(6) 0.736(6) 0.0839(14) 0.030 Uiso 1 1 d D
C3 C 0.5353(9) 0.6655(9) 0.2031(5) 0.043(3) Uani 1 1 d .
H3 H 0.512(7) 0.616(6) 0.231(4) 0.030 Uiso 1 1 d .
C4 C 0.4892(9) 0.7967(8) 0.2734(4) 0.046(3) Uani 1 1 d .
H4A H 0.4352 0.7511 0.2911 0.068 Uiso 1 1 calc R
H4B H 0.4497 0.8571 0.2662 0.068 Uiso 1 1 calc R
H4C H 0.5534 0.8069 0.3014 0.068 Uiso 1 1 calc R
C5 C 0.5995(9) 0.5565(6) 0.1206(4) 0.036(2) Uani 1 1 d .
C6 C 0.7023(9) 0.5062(7) 0.1341(5) 0.044(3) Uani 1 1 d .
C7 C 0.7927(8) 0.5465(9) 0.1771(5) 0.068(4) Uani 1 1 d .
H7A H 0.8672 0.5170 0.1685 0.102 Uiso 1 1 calc R
H7B H 0.7704 0.5331 0.2190 0.102 Uiso 1 1 calc R
H7C H 0.7984 0.6153 0.1712 0.102 Uiso 1 1 calc R
C8 C 0.7187(11) 0.4178(8) 0.1059(5) 0.057(3) Uani 1 1 d .
H8 H 0.7859 0.3826 0.1153 0.068 Uiso 1 1 calc R
C9 C 0.6404(11) 0.3793(8) 0.0645(6) 0.053(3) Uani 1 1 d .
C10 C 0.6626(10) 0.2818(8) 0.0337(6) 0.080(4) Uani 1 1 d .
H10A H 0.7454 0.2733 0.0274 0.120 Uiso 1 1 calc R
H10B H 0.6231 0.2799 -0.0055 0.120 Uiso 1 1 calc R
H10C H 0.6334 0.2308 0.0596 0.120 Uiso 1 1 calc R
C11 C 0.5404(10) 0.4326(8) 0.0514(5) 0.055(3) Uani 1 1 d .
H11 H 0.4859 0.4074 0.0238 0.066 Uiso 1 1 calc R
C12 C 0.5185(9) 0.5232(9) 0.0783(5) 0.047(3) Uani 1 1 d .
C13 C 0.4128(10) 0.5796(7) 0.0601(5) 0.064(3) Uani 1 1 d .
H13A H 0.4320 0.6215 0.0262 0.096 Uiso 1 1 calc R
H13B H 0.3866 0.6177 0.0945 0.096 Uiso 1 1 calc R
H13C H 0.3515 0.5358 0.0478 0.096 Uiso 1 1 calc R
C14 C 0.4668(8) 0.9670(8) -0.0012(4) 0.043(2) Uani 1 1 d .
H14 H 0.3931 0.9801 -0.0230 0.051 Uiso 1 1 calc R
C15 C 0.5113(10) 0.8690(8) -0.0235(5) 0.063(4) Uani 1 1 d .
H15A H 0.5331 0.8735 -0.0662 0.094 Uiso 1 1 calc R
H15B H 0.4506 0.8214 -0.0187 0.094 Uiso 1 1 calc R
H15C H 0.5785 0.8503 0.0005 0.094 Uiso 1 1 calc R
C16 C 0.5545(10) 1.0426(9) -0.0219(5) 0.072(4) Uani 1 1 d .
H16A H 0.5606 1.0416 -0.0662 0.107 Uiso 1 1 calc R
H16B H 0.6298 1.0287 -0.0041 0.107 Uiso 1 1 calc R
H16C H 0.5289 1.1055 -0.0087 0.107 Uiso 1 1 calc R
C17 C 0.3298(9) 1.0720(8) 0.0908(5) 0.052(3) Uani 1 1 d .
H17 H 0.2688 1.0622 0.0595 0.063 Uiso 1 1 calc R
C18 C 0.2674(11) 1.0761(8) 0.1527(7) 0.088(5) Uani 1 1 d .
H18A H 0.3213 1.0588 0.1850 0.133 Uiso 1 1 calc R
H18B H 0.2028 1.0316 0.1526 0.133 Uiso 1 1 calc R
H18C H 0.2388 1.1406 0.1597 0.133 Uiso 1 1 calc R
C19 C 0.3844(10) 1.1687(8) 0.0775(5) 0.071(4) Uani 1 1 d .
H19A H 0.3272 1.2188 0.0838 0.107 Uiso 1 1 calc R
H19B H 0.4111 1.1702 0.0355 0.107 Uiso 1 1 calc R
H19C H 0.4496 1.1788 0.1048 0.107 Uiso 1 1 calc R
C20 C 0.3324(9) 0.8613(8) 0.0859(5) 0.050(3) Uani 1 1 d .
H20 H 0.3818 0.8055 0.0755 0.060 Uiso 1 1 calc R
C21 C 0.2810(9) 0.8374(8) 0.1507(6) 0.067(3) Uani 1 1 d .
H21A H 0.2158 0.8794 0.1590 0.100 Uiso 1 1 calc R
H21B H 0.3404 0.8468 0.1815 0.100 Uiso 1 1 calc R
H21C H 0.2551 0.7712 0.1514 0.100 Uiso 1 1 calc R
C22 C 0.2327(10) 0.8586(8) 0.0388(5) 0.068(4) Uani 1 1 d .
H22A H 0.1869 0.8010 0.0449 0.102 Uiso 1 1 calc R
H22B H 0.2648 0.8585 -0.0022 0.102 Uiso 1 1 calc R
H22C H 0.1837 0.9145 0.0441 0.102 Uiso 1 1 calc R
C23 C 0.9073(9) 0.9431(6) 0.1600(4) 0.040(2) Uani 1 1 d .
H23 H 0.9737 0.9466 0.1887 0.048 Uiso 1 1 calc R
C24 C 0.8984(10) 0.8390(7) 0.1346(5) 0.056(3) Uani 1 1 d .
H24A H 0.8492 0.8385 0.0986 0.084 Uiso 1 1 calc R
H24B H 0.8653 0.7974 0.1656 0.084 Uiso 1 1 calc R
H24C H 0.9753 0.8161 0.1238 0.084 Uiso 1 1 calc R
C25 C 0.9320(8) 1.0100(8) 0.1051(4) 0.058(4) Uani 1 1 d .
H25A H 0.9873 0.9796 0.0778 0.087 Uiso 1 1 calc R
H25B H 0.9638 1.0702 0.1198 0.087 Uiso 1 1 calc R
H25C H 0.8602 1.0223 0.0832 0.087 Uiso 1 1 calc R
C26 C 0.8052(8) 1.0989(7) 0.2345(5) 0.039(3) Uani 1 1 d .
H26 H 0.7443 1.1109 0.2655 0.047 Uiso 1 1 calc R
C27 C 0.9225(9) 1.1110(7) 0.2692(5) 0.057(3) Uani 1 1 d .
H27A H 0.9865 1.1009 0.2411 0.086 Uiso 1 1 calc R
H27B H 0.9269 1.0644 0.3021 0.086 Uiso 1 1 calc R
H27C H 0.9272 1.1752 0.2861 0.086 Uiso 1 1 calc R
C28 C 0.7960(8) 1.1829(7) 0.1896(5) 0.050(3) Uani 1 1 d .
H28A H 0.7883 1.2424 0.2123 0.075 Uiso 1 1 calc R
H28B H 0.7285 1.1741 0.1637 0.075 Uiso 1 1 calc R
H28C H 0.8654 1.1854 0.1645 0.075 Uiso 1 1 calc R
C29 C 0.7855(8) 0.8974(7) 0.2715(4) 0.039(2) Uani 1 1 d .
H29 H 0.7420 0.8385 0.2607 0.046 Uiso 1 1 calc R
C30 C 0.9075(10) 0.8602(7) 0.2936(5) 0.060(3) Uani 1 1 d .
H30A H 0.9527 0.9137 0.3092 0.090 Uiso 1 1 calc R
H30B H 0.9482 0.8309 0.2596 0.090 Uiso 1 1 calc R
H30C H 0.8969 0.8132 0.3258 0.090 Uiso 1 1 calc R
C31 C 0.7198(8) 0.9392(8) 0.3262(4) 0.054(3) Uani 1 1 d .
H31A H 0.7084 0.8896 0.3567 0.082 Uiso 1 1 calc R
H31B H 0.6450 0.9632 0.3128 0.082 Uiso 1 1 calc R
H31C H 0.7645 0.9913 0.3438 0.082 Uiso 1 1 calc R

loop_
_atom_site_aniso_label
_atom_site_aniso_U_11
_atom_site_aniso_U_22
_atom_site_aniso_U_33
_atom_site_aniso_U_23
_atom_site_aniso_U_13
_atom_site_aniso_U_12
Os 0.02900(16) 0.03807(19) 0.03018(18) -0.0018(2) -0.0010(2) 0.0004(2)
P1 0.0327(15) 0.0422(15) 0.0335(14) -0.0055(15) -0.0001(10) -0.0021(15)
P2 0.0294(13) 0.0378(17) 0.0385(15) -0.0044(14) -0.0007(11) 0.0042(14)
N1 0.034(4) 0.037(4) 0.036(4) -0.004(4) 0.000(5) -0.002(4)
N2 0.038(5) 0.041(5) 0.025(5) 0.003(4) 0.003(4) 0.000(4)
C1 0.025(5) 0.037(5) 0.026(6) -0.002(4) -0.004(5) 0.007(5)
C2 0.029(6) 0.047(6) 0.039(6) 0.009(5) 0.002(5) 0.004(5)
C3 0.043(7) 0.052(8) 0.033(7) 0.005(6) -0.004(5) -0.011(6)
C4 0.049(7) 0.058(8) 0.030(7) -0.005(6) 0.013(5) -0.007(6)
C5 0.040(5) 0.031(6) 0.038(6) 0.004(4) 0.005(5) -0.004(6)
C6 0.048(7) 0.038(7) 0.046(8) 0.002(5) 0.009(5) -0.001(5)
C7 0.048(7) 0.083(9) 0.073(8) -0.014(8) -0.007(6) 0.013(7)
C8 0.054(7) 0.042(8) 0.075(9) -0.001(7) 0.022(7) -0.002(6)
C9 0.067(8) 0.026(7) 0.065(9) 0.005(6) 0.032(7) -0.004(6)
C10 0.116(11) 0.039(8) 0.085(11) 0.002(7) 0.033(9) -0.001(7)
C11 0.067(8) 0.047(8) 0.051(8) -0.016(6) 0.001(7) -0.016(6)
C12 0.051(7) 0.046(8) 0.043(7) 0.004(6) 0.006(5) -0.013(6)
C13 0.058(7) 0.066(8) 0.068(8) -0.003(6) -0.004(8) -0.007(7)
C14 0.050(6) 0.051(7) 0.028(5) -0.013(6) -0.004(4) 0.006(7)
C15 0.088(9) 0.058(9) 0.043(8) -0.004(6) 0.001(7) 0.015(7)
C16 0.097(10) 0.068(8) 0.050(7) 0.007(8) 0.016(7) -0.013(9)
C17 0.046(7) 0.062(9) 0.050(8) -0.005(6) -0.015(6) 0.014(6)
C18 0.081(9) 0.102(12) 0.082(10) -0.027(10) 0.005(11) 0.033(8)
C19 0.074(9) 0.052(8) 0.087(10) -0.006(7) -0.019(8) 0.023(8)
C20 0.047(7) 0.052(8) 0.051(8) -0.008(6) -0.008(6) -0.006(6)
C21 0.045(6) 0.086(9) 0.070(8) 0.012(9) 0.007(8) -0.024(6)
C22 0.054(8) 0.078(10) 0.072(9) -0.004(7) -0.008(7) -0.020(7)
C23 0.040(5) 0.048(6) 0.031(6) -0.009(5) -0.005(6) 0.005(6)
C24 0.042(6) 0.069(8) 0.057(8) -0.010(6) 0.013(7) -0.006(7)
C25 0.032(6) 0.099(11) 0.043(7) -0.004(6) 0.010(5) -0.010(6)
C26 0.036(6) 0.045(7) 0.037(6) -0.013(6) -0.007(5) -0.013(5)
C27 0.047(7) 0.052(7) 0.073(8) -0.017(6) -0.012(7) -0.003(6)
C28 0.037(6) 0.037(7) 0.076(9) -0.015(6) -0.003(6) -0.001(5)
C29 0.036(6) 0.039(6) 0.041(7) -0.001(5) -0.008(5) -0.008(5)
C30 0.051(6) 0.063(8) 0.066(8) 0.005(6) -0.024(7) 0.012(7)
C31 0.047(6) 0.077(9) 0.039(7) 0.011(6) -0.008(5) -0.012(6)

loop_
_atom_type_symbol
_atom_type_description
_atom_type_scat_dispersion_real
_atom_type_scat_dispersion_imag
_atom_type_scat_source
C C 0.0033 0.0016 'International Tables Vol C Tables 4.2.6.8 and 6.1.1.4'
H H 0.0000 0.0000 'International Tables Vol C Tables 4.2.6.8 and 6.1.1.4'
N N 0.0061 0.0033 'International Tables Vol C Tables 4.2.6.8 and 6.1.1.4'
P P 0.1023 0.0942 'International Tables Vol C Tables 4.2.6.8 and 6.1.1.4'
Os Os -1.2165 7.6030 'International Tables Vol C Tables 4.2.6.8 and 6.1.1.4'

loop_
_geom_angle_atom_site_label_1
_geom_angle_atom_site_label_2
_geom_angle_atom_site_label_3
_geom_angle
C1 Os P1 91.7(2)
C1 Os P2 94.0(2)
P1 Os P2 170.98(10)
C1 Os H02 147(2)
P1 Os H02 72(3)
P2 Os H02 100(3)
C1 Os H03 142(2)
P1 Os H03 96(2)
P2 Os H03 84(2)
H02 Os H03 70(3)
C1 Os H01 76(3)
P1 Os H01 80(3)
P2 Os H01 94(3)
H02 Os H01 73(3)
H03 Os H01 142(3)
C1 Os H04 73(3)
P1 Os H04 100(2)
P2 Os H04 88(2)
H02 Os H04 137(3)
H03 Os H04 69(3)
H01 Os H04 149(4)
C20 P1 C17 102.7(5)
C20 P1 C14 98.7(5)
C17 P1 C14 101.4(5)
C20 P1 Os 118.3(4)
C17 P1 Os 117.2(4)
C14 P1 Os 115.6(3)
C23 P2 C29 100.1(4)
C23 P2 C26 103.6(4)
C29 P2 C26 102.2(5)
C23 P2 Os 117.7(3)
C29 P2 Os 115.6(3)
C26 P2 Os 115.4(3)
C3 N1 C2 105.5(8)
C3 N1 C5 126.3(9)
C2 N1 C5 128.2(8)
C3 N2 C4 121.4(8)
C3 N2 C1 111.9(8)
C4 N2 C1 126.7(8)
C2 C1 N2 98.1(8)
C2 C1 Os 130.6(7)
N2 C1 Os 131.3(6)
C1 C2 N1 114.3(8)
C1 C2 H2 134(5)
N1 C2 H2 112(5)
N2 C3 N1 110.2(9)
N2 C3 H3 126(5)
N1 C3 H3 124(5)
N2 C4 H4A 109.5
N2 C4 H4B 109.5
H4A C4 H4B 109.5
N2 C4 H4C 109.5
H4A C4 H4C 109.5
H4B C4 H4C 109.5
C12 C5 C6 122.5(9)
C12 C5 N1 118.2(9)
C6 C5 N1 119.2(9)
C8 C6 C5 117.5(11)
C8 C6 C7 120.8(11)
C5 C6 C7 121.7(9)
C6 C7 H7A 109.5
C6 C7 H7B 109.5
H7A C7 H7B 109.5
C6 C7 H7C 109.5
H7A C7 H7C 109.5
H7B C7 H7C 109.5
C9 C8 C6 123.0(12)
C9 C8 H8 118.5
C6 C8 H8 118.5
C8 C9 C11 117.6(11)
C8 C9 C10 121.3(12)
C11 C9 C10 121.1(12)
C9 C10 H10A 109.5
C9 C10 H10B 109.5
H10A C10 H10B 109.5
C9 C10 H10C 109.5
H10A C10 H10C 109.5
H10B C10 H10C 109.5
C9 C11 C12 122.4(11)
C9 C11 H11 118.8
C12 C11 H11 118.8
C5 C12 C11 116.9(11)
C5 C12 C13 123.0(11)
C11 C12 C13 120.1(11)
C12 C13 H13A 109.5
C12 C13 H13B 109.5
H13A C13 H13B 109.5
C12 C13 H13C 109.5
H13A C13 H13C 109.5
H13B C13 H13C 109.5
C16 C14 C15 107.4(9)
C16 C14 P1 115.5(7)
C15 C14 P1 111.8(8)
C16 C14 H14 107.3
C15 C14 H14 107.3
P1 C14 H14 107.3
C14 C15 H15A 109.5
C14 C15 H15B 109.5
H15A C15 H15B 109.5
C14 C15 H15C 109.5
H15A C15 H15C 109.5
H15B C15 H15C 109.5
C14 C16 H16A 109.5
C14 C16 H16B 109.5
H16A C16 H16B 109.5
C14 C16 H16C 109.5
H16A C16 H16C 109.5
H16B C16 H16C 109.5
C19 C17 C18 109.3(10)
C19 C17 P1 114.7(8)
C18 C17 P1 112.9(8)
C19 C17 H17 106.5
C18 C17 H17 106.5
P1 C17 H17 106.5
C17 C18 H18A 109.5
C17 C18 H18B 109.5
H18A C18 H18B 109.5
C17 C18 H18C 109.5
H18A C18 H18C 109.5
H18B C18 H18C 109.5
C17 C19 H19A 109.5
C17 C19 H19B 109.5
H19A C19 H19B 109.5
C17 C19 H19C 109.5
H19A C19 H19C 109.5
H19B C19 H19C 109.5
C22 C20 C21 108.4(9)
C22 C20 P1 117.9(8)
C21 C20 P1 114.7(7)
C22 C20 H20 104.8
C21 C20 H20 104.8
P1 C20 H20 104.8
C20 C21 H21A 109.5
C20 C21 H21B 109.5
H21A C21 H21B 109.5
C20 C21 H21C 109.5
H21A C21 H21C 109.5
H21B C21 H21C 109.5
C20 C22 H22A 109.5
C20 C22 H22B 109.5
H22A C22 H22B 109.5
C20 C22 H22C 109.5
H22A C22 H22C 109.5
H22B C22 H22C 109.5
C25 C23 C24 107.3(8)
C25 C23 P2 112.6(7)
C24 C23 P2 110.6(7)
C25 C23 H23 108.7
C24 C23 H23 108.7
P2 C23 H23 108.7
C23 C24 H24A 109.5
C23 C24 H24B 109.5
H24A C24 H24B 109.5
C23 C24 H24C 109.5
H24A C24 H24C 109.5
H24B C24 H24C 109.5
C23 C25 H25A 109.5
C23 C25 H25B 109.5
H25A C25 H25B 109.5
C23 C25 H25C 109.5
H25A C25 H25C 109.5
H25B C25 H25C 109.5
C28 C26 C27 106.8(8)
C28 C26 P2 115.9(7)
C27 C26 P2 117.4(7)
C28 C26 H26 105.2
C27 C26 H26 105.2
P2 C26 H26 105.2
C26 C27 H27A 109.5
C26 C27 H27B 109.5
H27A C27 H27B 109.5
C26 C27 H27C 109.5
H27A C27 H27C 109.5
H27B C27 H27C 109.5
C26 C28 H28A 109.5
C26 C28 H28B 109.5
H28A C28 H28B 109.5
C26 C28 H28C 109.5
H28A C28 H28C 109.5
H28B C28 H28C 109.5
C31 C29 C30 109.0(8)
C31 C29 P2 111.3(7)
C30 C29 P2 121.3(7)
C31 C29 H29 104.5
C30 C29 H29 104.5
P2 C29 H29 104.5
C29 C30 H30A 109.5
C29 C30 H30B 109.5
H30A C30 H30B 109.5
C29 C30 H30C 109.5
H30A C30 H30C 109.5
H30B C30 H30C 109.5
C29 C31 H31A 109.5
C29 C31 H31B 109.5
H31A C31 H31B 109.5
C29 C31 H31C 109.5
H31A C31 H31C 109.5
H31B C31 H31C 109.5

loop_
_geom_bond_atom_site_label_1
_geom_bond_atom_site_label_2
_geom_bond_distance
Os C1 2.087(9)
Os P1 2.319(2)
Os P2 2.321(3)
Os H02 1.582(10)
Os H03 1.579(10)
Os H01 1.583(10)
Os H04 1.582(10)
P1 C20 1.846(11)
P1 C17 1.879(10)
P1 C14 1.888(9)
P2 C23 1.859(10)
P2 C29 1.863(10)
P2 C26 1.868(10)
N1 C3 1.311(12)
N1 C2 1.395(11)
N1 C5 1.431(10)
N2 C3 1.309(13)
N2 C4 1.468(11)
N2 C1 1.470(11)
C1 C2 1.358(12)
C2 H2 0.947(10)
C3 H3 0.94(8)
C4 H4A 0.9600
C4 H4B 0.9600
C4 H4C 0.9600
C5 C12 1.379(13)
C5 C6 1.393(13)
C6 C8 1.377(12)
C6 C7 1.494(13)
C7 H7A 0.9600
C7 H7B 0.9600
C7 H7C 0.9600
C8 C9 1.371(15)
C8 H8 0.9300
C9 C11 1.386(14)
C9 C10 1.523(14)
C10 H10A 0.9600
C10 H10B 0.9600
C10 H10C 0.9600
C11 C12 1.401(14)
C11 H11 0.9300
C12 C13 1.487(14)
C13 H13A 0.9600
C13 H13B 0.9600
C13 H13C 0.9600
C14 C16 1.514(13)
C14 C15 1.524(13)
C14 H14 0.9800
C15 H15A 0.9600
C15 H15B 0.9600
C15 H15C 0.9600
C16 H16A 0.9600
C16 H16B 0.9600
C16 H16C 0.9600
C17 C19 1.500(14)
C17 C18 1.517(16)
C17 H17 0.9800
C18 H18A 0.9600
C18 H18B 0.9600
C18 H18C 0.9600
C19 H19A 0.9600
C19 H19B 0.9600
C19 H19C 0.9600
C20 C22 1.526(14)
C20 C21 1.554(15)
C20 H20 0.9800
C21 H21A 0.9600
C21 H21B 0.9600
C21 H21C 0.9600
C22 H22A 0.9600
C22 H22B 0.9600
C22 H22C 0.9600
C23 C25 1.531(12)
C23 C24 1.543(11)
C23 H23 0.9800
C24 H24A 0.9600
C24 H24B 0.9600
C24 H24C 0.9600
C25 H25A 0.9600
C25 H25B 0.9600
C25 H25C 0.9600
C26 C28 1.516(13)
C26 C27 1.544(12)
C26 H26 0.9800
C27 H27A 0.9600
C27 H27B 0.9600
C27 H27C 0.9600
C28 H28A 0.9600
C28 H28B 0.9600
C28 H28C 0.9600
C29 C31 1.515(12)
C29 C30 1.558(13)
C29 H29 0.9800
C30 H30A 0.9600
C30 H30B 0.9600
C30 H30C 0.9600
C31 H31A 0.9600
C31 H31B 0.9600
C31 H31C 0.9600
